data_4071722
loop_
_publ_author_name
'Huber, Dominique P.'
'Kehr, Gerald'
'Bergander, Klaus'
'Fr\"ohlich, Roland'
'Erker, Gerhard'
'Tanino, Soichiro'
'Ohki, Yasuhiro'
'Tatsumi, Kazuyuki'

_publ_section_title
;
 Heterolytic Cleavage of Dihydrogen by Frustrated Lewis Pairs Derived from
 \a-(Dimesitylphosphino)ferrocenes and B(C6F5)3&#x2020;
;
_journal_issue 20
_journal_name_full Organometallics
_journal_page_first 5279
_journal_paper_doi 10.1021/om800339c
_journal_volume 27
_journal_year 2008
_chemical_formula_sum 'C30 H35 Fe P'
_chemical_formula_weight 482.40
_chemical_name_systematic
; 
 ? 
;
_space_group_IT_number 2
_symmetry_cell_setting triclinic
_symmetry_space_group_name_Hall '-P 1'
_symmetry_space_group_name_H-M 'P -1'
_atom_sites_solution_hydrogens geom
_atom_sites_solution_primary direct
_atom_sites_solution_secondary difmap
_audit_creation_method SHELXL-97
_cell_angle_alpha 71.541(2)
_cell_angle_beta 85.738(1)
_cell_angle_gamma 77.417(1)
_cell_formula_units_Z 2
_cell_length_a 7.4493(2)
_cell_length_b 12.5125(3)
_cell_length_c 14.4119(4)
_cell_measurement_reflns_used 2727
_cell_measurement_temperature 223(2)
_cell_measurement_theta_max 27.88
_cell_measurement_theta_min 0.41
_cell_volume 1243.59(6)
_computing_cell_refinement 'Collect (Nonius B.V., 1998)'
_computing_data_collection 'Collect (Nonius B.V., 1998)'
_computing_data_reduction 'Denzo-SMN (Otwinowski & Minor, 1997)'
_computing_molecular_graphics 'XP (BrukerAXS, 2000)'
_computing_publication_material 'SHELXL-97 (Sheldrick, 1997)'
_computing_structure_refinement 'SHELXL-97 (Sheldrick, 1997)'
_computing_structure_solution 'SHELXS-97 (Sheldrick, 1990)'
_diffrn_ambient_temperature 223(2)
_diffrn_measured_fraction_theta_full 0.972
_diffrn_measured_fraction_theta_max 0.972
_diffrn_measurement_device_type 'Nonius KappaCCD'
_diffrn_measurement_method '\w and \f scans'
_diffrn_radiation_monochromator graphite
_diffrn_radiation_source 'rotating anode Nonius FR591'
_diffrn_radiation_type MoK\a
_diffrn_radiation_wavelength 0.71073
_diffrn_reflns_av_R_equivalents 0.055
_diffrn_reflns_av_sigmaI/netI 0.1103
_diffrn_reflns_limit_h_max 8
_diffrn_reflns_limit_h_min -9
_diffrn_reflns_limit_k_max 15
_diffrn_reflns_limit_k_min -16
_diffrn_reflns_limit_l_max 17
_diffrn_reflns_limit_l_min -18
_diffrn_reflns_number 10460
_diffrn_reflns_theta_full 27.86
_diffrn_reflns_theta_max 27.86
_diffrn_reflns_theta_min 1.92
_exptl_absorpt_coefficient_mu 0.686
_exptl_absorpt_correction_T_max 0.9345
_exptl_absorpt_correction_T_min 0.7952
_exptl_absorpt_correction_type multi-scan
_exptl_absorpt_process_details 'Denzo (Otwinowski, Borek, Majewski & Minor, 2003)'
_exptl_crystal_colour yellow
_exptl_crystal_density_diffrn 1.288
_exptl_crystal_density_method 'not measured'
_exptl_crystal_description block
_exptl_crystal_F_000 512
_exptl_crystal_size_max 0.35
_exptl_crystal_size_mid 0.20
_exptl_crystal_size_min 0.10
_refine_diff_density_max 0.648
_refine_diff_density_min -0.594
_refine_diff_density_rms 0.086
_refine_ls_extinction_method none
_refine_ls_goodness_of_fit_ref 1.001
_refine_ls_hydrogen_treatment riding
_refine_ls_matrix_type full
_refine_ls_number_parameters 296
_refine_ls_number_reflns 5746
_refine_ls_number_restraints 0
_refine_ls_restrained_S_all 1.001
_refine_ls_R_factor_all 0.1245
_refine_ls_R_factor_gt 0.0591
_refine_ls_shift/su_max 0.000
_refine_ls_shift/su_mean 0.000
_refine_ls_structure_factor_coef Fsqd
_refine_ls_weighting_details 'calc w=1/[\s^2^(Fo^2^)+(0.0672P)^2^+0.0000P] where P=(Fo^2^+2Fc^2^)/3'
_refine_ls_weighting_scheme calc
_refine_ls_wR_factor_gt 0.1230
_refine_ls_wR_factor_ref 0.1488
_reflns_number_gt 3323
_reflns_number_total 5746
_reflns_threshold_expression >2sigma(I)
_cod_data_source_file om800339c_si_002.cif
_cod_data_source_block erk4329
_cod_original_sg_symbol_H-M P-1
_cod_database_code 4071722

loop_
_symmetry_equiv_pos_as_xyz
'x, y, z'
'-x, -y, -z'

loop_
_atom_site_label
_atom_site_type_symbol
_atom_site_fract_x
_atom_site_fract_y
_atom_site_fract_z
_atom_site_U_iso_or_equiv
_atom_site_adp_type
_atom_site_occupancy
_atom_site_symmetry_multiplicity
_atom_site_calc_flag
_atom_site_refinement_flags
Fe1 Fe 0.25809(6) 0.13062(4) 0.12676(3) 0.03020(17) Uani 1 1 d .
C1 C 0.4088(5) 0.2248(3) 0.0208(3) 0.0497(10) Uani 1 1 d .
H1 H 0.4154 0.2291 -0.0457 0.060 Uiso 1 1 calc R
C2 C 0.2804(5) 0.2975(3) 0.0635(3) 0.0435(9) Uani 1 1 d .
H2 H 0.1862 0.3583 0.0308 0.052 Uiso 1 1 calc R
C3 C 0.3203(6) 0.2615(3) 0.1646(3) 0.0470(10) Uani 1 1 d .
H3 H 0.2575 0.2950 0.2108 0.056 Uiso 1 1 calc R
C4 C 0.4701(5) 0.1670(3) 0.1843(3) 0.0498(10) Uani 1 1 d .
H4 H 0.5243 0.1259 0.2456 0.060 Uiso 1 1 calc R
C5 C 0.5237(5) 0.1456(4) 0.0948(3) 0.0532(11) Uani 1 1 d .
H5 H 0.6210 0.0874 0.0864 0.064 Uiso 1 1 calc R
C10 C 0.1620(4) 0.0020(3) 0.2339(2) 0.0296(7) Uani 1 1 d .
C11 C 0.0153(5) 0.0960(3) 0.1912(3) 0.0396(9) Uani 1 1 d .
H11 H -0.0651 0.1394 0.2256 0.048 Uiso 1 1 calc R
C12 C 0.0091(5) 0.1138(3) 0.0899(3) 0.0466(10) Uani 1 1 d .
H12 H -0.0742 0.1708 0.0453 0.056 Uiso 1 1 calc R
C13 C 0.1492(6) 0.0315(3) 0.0681(3) 0.0478(10) Uani 1 1 d .
H13 H 0.1756 0.0228 0.0058 0.057 Uiso 1 1 calc R
C14 C 0.2459(5) -0.0375(3) 0.1555(2) 0.0383(9) Uani 1 1 d .
H14 H 0.3476 -0.0986 0.1606 0.046 Uiso 1 1 calc R
C15 C 0.2137(5) -0.0486(3) 0.3398(2) 0.0323(8) Uani 1 1 d .
H15 H 0.3466 -0.0838 0.3467 0.039 Uiso 1 1 calc R
C16 C 0.1629(6) 0.0441(3) 0.3923(3) 0.0491(10) Uani 1 1 d .
H16A H 0.2373 0.1017 0.3662 0.074 Uiso 1 1 calc R
H16B H 0.1857 0.0084 0.4619 0.074 Uiso 1 1 calc R
H16C H 0.0338 0.0803 0.3820 0.074 Uiso 1 1 calc R
P1 P 0.07135(11) -0.16152(7) 0.39368(6) 0.0299(2) Uani 1 1 d .
C21 C 0.1446(4) -0.2558(3) 0.5186(2) 0.0303(7) Uani 1 1 d .
C22 C 0.2805(5) -0.2502(3) 0.5793(2) 0.0339(8) Uani 1 1 d .
C23 C 0.2868(5) -0.3168(3) 0.6783(2) 0.0380(8) Uani 1 1 d .
H23 H 0.3756 -0.3110 0.7185 0.046 Uiso 1 1 calc R
C24 C 0.1686(5) -0.3907(3) 0.7194(2) 0.0392(9) Uani 1 1 d .
C25 C 0.0425(5) -0.4006(3) 0.6584(2) 0.0371(8) Uani 1 1 d .
H25 H -0.0355 -0.4530 0.6840 0.045 Uiso 1 1 calc R
C26 C 0.0277(4) -0.3353(3) 0.5602(2) 0.0319(8) Uani 1 1 d .
C27 C 0.4256(5) -0.1775(4) 0.5487(3) 0.0506(10) Uani 1 1 d .
H27A H 0.4489 -0.1617 0.4790 0.076 Uiso 1 1 calc R
H27B H 0.5382 -0.2188 0.5842 0.076 Uiso 1 1 calc R
H27C H 0.3825 -0.1056 0.5631 0.076 Uiso 1 1 calc R
C28 C 0.1769(6) -0.4569(4) 0.8274(2) 0.0563(11) Uani 1 1 d .
H28A H 0.2761 -0.4406 0.8572 0.084 Uiso 1 1 calc R
H28B H 0.1988 -0.5388 0.8359 0.084 Uiso 1 1 calc R
H28C H 0.0612 -0.4340 0.8584 0.084 Uiso 1 1 calc R
C29 C -0.1172(5) -0.3520(3) 0.5017(3) 0.0451(9) Uani 1 1 d .
H29A H -0.1922 -0.4016 0.5450 0.068 Uiso 1 1 calc R
H29B H -0.0585 -0.3872 0.4532 0.068 Uiso 1 1 calc R
H29C H -0.1943 -0.2779 0.4692 0.068 Uiso 1 1 calc R
C31 C 0.1363(4) -0.2526(3) 0.3124(2) 0.0287(7) Uani 1 1 d .
C32 C 0.3064(4) -0.3287(3) 0.3125(2) 0.0330(8) Uani 1 1 d .
C33 C 0.3430(5) -0.3820(3) 0.2397(2) 0.0387(8) Uani 1 1 d .
H33 H 0.4568 -0.4326 0.2403 0.046 Uiso 1 1 calc R
C34 C 0.2193(5) -0.3636(3) 0.1667(2) 0.0365(8) Uani 1 1 d .
C35 C 0.0498(5) -0.2927(3) 0.1692(2) 0.0371(8) Uani 1 1 d .
H35 H -0.0381 -0.2815 0.1217 0.045 Uiso 1 1 calc R
C36 C 0.0055(4) -0.2373(3) 0.2408(2) 0.0321(8) Uani 1 1 d .
C37 C 0.4550(5) -0.3530(3) 0.3865(3) 0.0474(10) Uani 1 1 d .
H37A H 0.5642 -0.4018 0.3698 0.071 Uiso 1 1 calc R
H37B H 0.4121 -0.3916 0.4511 0.071 Uiso 1 1 calc R
H37C H 0.4843 -0.2810 0.3863 0.071 Uiso 1 1 calc R
C38 C 0.2693(6) -0.4180(3) 0.0852(3) 0.0516(10) Uani 1 1 d .
H38A H 0.3470 -0.3749 0.0375 0.077 Uiso 1 1 calc R
H38B H 0.1580 -0.4168 0.0537 0.077 Uiso 1 1 calc R
H38C H 0.3347 -0.4969 0.1125 0.077 Uiso 1 1 calc R
C39 C -0.1845(5) -0.1596(3) 0.2344(3) 0.0438(9) Uani 1 1 d .
H39A H -0.1722 -0.0799 0.2158 0.066 Uiso 1 1 calc R
H39B H -0.2454 -0.1795 0.2976 0.066 Uiso 1 1 calc R
H39C H -0.2568 -0.1700 0.1859 0.066 Uiso 1 1 calc R

loop_
_atom_site_aniso_label
_atom_site_aniso_U_11
_atom_site_aniso_U_22
_atom_site_aniso_U_33
_atom_site_aniso_U_23
_atom_site_aniso_U_13
_atom_site_aniso_U_12
Fe1 0.0282(3) 0.0330(3) 0.0303(3) -0.0075(2) -0.0004(2) -0.0115(2)
C1 0.052(2) 0.060(3) 0.041(2) -0.009(2) 0.013(2) -0.032(2)
C2 0.051(2) 0.032(2) 0.046(2) -0.0033(18) -0.0080(19) -0.0155(18)
C3 0.061(3) 0.041(2) 0.049(2) -0.0173(19) 0.001(2) -0.025(2)
C4 0.048(2) 0.052(2) 0.051(2) -0.004(2) -0.019(2) -0.023(2)
C5 0.033(2) 0.056(3) 0.069(3) -0.014(2) 0.004(2) -0.0151(19)
C10 0.0290(17) 0.0331(19) 0.0283(18) -0.0065(15) 0.0012(15) -0.0143(15)
C11 0.0267(18) 0.048(2) 0.041(2) -0.0069(18) 0.0060(16) -0.0148(16)
C12 0.035(2) 0.062(3) 0.040(2) -0.001(2) -0.0113(17) -0.0232(19)
C13 0.069(3) 0.058(3) 0.029(2) -0.0133(19) 0.0029(19) -0.040(2)
C14 0.047(2) 0.0326(19) 0.038(2) -0.0116(17) 0.0055(18) -0.0148(17)
C15 0.0336(18) 0.0323(19) 0.0313(19) -0.0086(15) -0.0029(15) -0.0083(15)
C16 0.071(3) 0.044(2) 0.039(2) -0.0163(18) 0.005(2) -0.021(2)
P1 0.0289(5) 0.0328(5) 0.0270(5) -0.0071(4) -0.0012(4) -0.0074(4)
C21 0.0302(18) 0.0347(19) 0.0269(17) -0.0127(15) -0.0012(15) -0.0035(15)
C22 0.0331(18) 0.0364(19) 0.0334(19) -0.0108(16) 0.0020(16) -0.0104(15)
C23 0.038(2) 0.044(2) 0.0309(19) -0.0127(17) -0.0078(16) -0.0019(17)
C24 0.040(2) 0.045(2) 0.0278(18) -0.0074(17) 0.0023(16) -0.0052(17)
C25 0.037(2) 0.035(2) 0.037(2) -0.0056(17) 0.0030(17) -0.0125(16)
C26 0.0303(17) 0.0324(18) 0.0312(19) -0.0077(15) 0.0016(15) -0.0064(15)
C27 0.044(2) 0.069(3) 0.039(2) -0.009(2) -0.0117(18) -0.020(2)
C28 0.056(3) 0.070(3) 0.031(2) 0.003(2) -0.0021(19) -0.015(2)
C29 0.044(2) 0.051(2) 0.041(2) -0.0064(18) -0.0030(18) -0.0205(19)
C31 0.0300(17) 0.0309(18) 0.0240(17) -0.0045(14) -0.0011(14) -0.0093(14)
C32 0.0328(18) 0.0316(19) 0.0334(19) -0.0061(16) -0.0019(16) -0.0095(15)
C33 0.040(2) 0.0315(19) 0.042(2) -0.0090(17) 0.0031(17) -0.0058(16)
C34 0.050(2) 0.0321(19) 0.0311(19) -0.0096(16) 0.0035(17) -0.0164(17)
C35 0.046(2) 0.039(2) 0.0328(19) -0.0098(16) -0.0039(17) -0.0210(17)
C36 0.0327(18) 0.0298(18) 0.0316(18) -0.0019(15) -0.0015(15) -0.0129(15)
C37 0.037(2) 0.056(3) 0.047(2) -0.019(2) -0.0069(18) 0.0031(18)
C38 0.069(3) 0.049(2) 0.048(2) -0.027(2) 0.005(2) -0.020(2)
C39 0.0332(19) 0.052(2) 0.045(2) -0.0116(19) -0.0118(17) -0.0065(17)

loop_
_atom_type_symbol
_atom_type_description
_atom_type_scat_dispersion_real
_atom_type_scat_dispersion_imag
_atom_type_scat_source
C C 0.0033 0.0016 'International Tables Vol C Tables 4.2.6.8 and 6.1.1.4'
H H 0.0000 0.0000 'International Tables Vol C Tables 4.2.6.8 and 6.1.1.4'
P P 0.1023 0.0942 'International Tables Vol C Tables 4.2.6.8 and 6.1.1.4'
Fe Fe 0.3463 0.8444 'International Tables Vol C Tables 4.2.6.8 and 6.1.1.4'

loop_
_geom_angle_atom_site_label_1
_geom_angle_atom_site_label_2
_geom_angle_atom_site_label_3
_geom_angle
C13 Fe1 C3 165.91(17)
C13 Fe1 C14 41.05(14)
C3 Fe1 C14 151.90(15)
C13 Fe1 C5 118.72(16)
C3 Fe1 C5 67.87(16)
C14 Fe1 C5 108.05(15)
C13 Fe1 C4 152.23(17)
C3 Fe1 C4 40.53(15)
C14 Fe1 C4 117.98(16)
C5 Fe1 C4 40.58(15)
C13 Fe1 C2 127.70(15)
C3 Fe1 C2 40.75(14)
C14 Fe1 C2 165.84(13)
C5 Fe1 C2 68.03(16)
C4 Fe1 C2 68.57(15)
C13 Fe1 C12 40.04(15)
C3 Fe1 C12 128.58(16)
C14 Fe1 C12 68.52(15)
C5 Fe1 C12 151.67(16)
C4 Fe1 C12 166.48(15)
C2 Fe1 C12 108.06(16)
C13 Fe1 C11 67.35(15)
C3 Fe1 C11 109.23(15)
C14 Fe1 C11 67.88(14)
C5 Fe1 C11 166.48(16)
C4 Fe1 C11 128.72(15)
C2 Fe1 C11 119.07(14)
C12 Fe1 C11 40.40(13)
C13 Fe1 C1 108.10(15)
C3 Fe1 C1 68.20(15)
C14 Fe1 C1 127.68(14)
C5 Fe1 C1 40.11(16)
C4 Fe1 C1 68.25(16)
C2 Fe1 C1 40.72(14)
C12 Fe1 C1 118.37(16)
C11 Fe1 C1 152.50(16)
C13 Fe1 C10 68.60(13)
C3 Fe1 C10 118.46(13)
C14 Fe1 C10 40.66(12)
C5 Fe1 C10 127.89(15)
C4 Fe1 C10 107.65(14)
C2 Fe1 C10 152.38(13)
C12 Fe1 C10 68.89(14)
C11 Fe1 C10 40.73(13)
C1 Fe1 C10 165.43(14)
C5 C1 C2 107.9(3)
C5 C1 Fe1 69.6(2)
C2 C1 Fe1 69.42(19)
C3 C2 C1 107.3(4)
C3 C2 Fe1 69.5(2)
C1 C2 Fe1 69.9(2)
C4 C3 C2 108.5(3)
C4 C3 Fe1 69.8(2)
C2 C3 Fe1 69.74(19)
C3 C4 C5 107.2(4)
C3 C4 Fe1 69.6(2)
C5 C4 Fe1 69.7(2)
C1 C5 C4 109.0(3)
C1 C5 Fe1 70.2(2)
C4 C5 Fe1 69.8(2)
C14 C10 C11 105.8(3)
C14 C10 C15 126.5(3)
C11 C10 C15 127.6(3)
C14 C10 Fe1 68.57(17)
C11 C10 Fe1 68.81(18)
C15 C10 Fe1 128.8(2)
C12 C11 C10 109.7(3)
C12 C11 Fe1 69.74(19)
C10 C11 Fe1 70.47(18)
C13 C12 C11 107.4(3)
C13 C12 Fe1 69.7(2)
C11 C12 Fe1 69.9(2)
C12 C13 C14 108.9(3)
C12 C13 Fe1 70.3(2)
C14 C13 Fe1 69.60(19)
C10 C14 C13 108.2(3)
C10 C14 Fe1 70.77(18)
C13 C14 Fe1 69.36(19)
C10 C15 C16 110.5(3)
C10 C15 P1 105.7(2)
C16 C15 P1 108.7(2)
C31 P1 C21 106.13(14)
C31 P1 C15 100.98(13)
C21 P1 C15 113.27(15)
C22 C21 C26 117.6(3)
C22 C21 P1 129.7(3)
C26 C21 P1 112.2(2)
C23 C22 C21 119.1(3)
C23 C22 C27 114.6(3)
C21 C22 C27 126.3(3)
C24 C23 C22 123.1(3)
C23 C24 C25 117.6(3)
C23 C24 C28 120.8(3)
C25 C24 C28 121.7(3)
C24 C25 C26 121.9(3)
C25 C26 C21 120.6(3)
C25 C26 C29 117.0(3)
C21 C26 C29 122.4(3)
C32 C31 C36 118.5(3)
C32 C31 P1 125.8(2)
C36 C31 P1 115.6(2)
C33 C32 C31 119.2(3)
C33 C32 C37 117.9(3)
C31 C32 C37 122.9(3)
C34 C33 C32 122.8(3)
C33 C34 C35 117.8(3)
C33 C34 C38 121.1(3)
C35 C34 C38 121.1(3)
C34 C35 C36 121.7(3)
C35 C36 C31 119.9(3)
C35 C36 C39 116.6(3)
C31 C36 C39 123.5(3)

loop_
_geom_bond_atom_site_label_1
_geom_bond_atom_site_label_2
_geom_bond_distance
Fe1 C13 2.029(3)
Fe1 C3 2.032(3)
Fe1 C14 2.032(3)
Fe1 C5 2.033(4)
Fe1 C4 2.034(4)
Fe1 C2 2.035(3)
Fe1 C12 2.038(3)
Fe1 C11 2.039(3)
Fe1 C1 2.041(3)
Fe1 C10 2.061(3)
C1 C5 1.397(6)
C1 C2 1.418(5)
C2 C3 1.416(5)
C3 C4 1.408(5)
C4 C5 1.410(5)
C10 C14 1.423(4)
C10 C11 1.427(5)
C10 C15 1.499(4)
C11 C12 1.408(5)
C12 C13 1.392(5)
C13 C14 1.424(5)
C15 C16 1.544(4)
C15 P1 1.887(3)
P1 C31 1.851(3)
P1 C21 1.858(3)
C21 C22 1.413(4)
C21 C26 1.425(4)
C22 C23 1.404(5)
C22 C27 1.513(5)
C23 C24 1.382(5)
C24 C25 1.383(5)
C24 C28 1.513(5)
C25 C26 1.391(5)
C26 C29 1.505(5)
C31 C32 1.409(4)
C31 C36 1.412(5)
C32 C33 1.393(4)
C32 C37 1.510(5)
C33 C34 1.381(5)
C34 C35 1.382(5)
C34 C38 1.520(4)
C35 C36 1.399(4)
C36 C39 1.523(4)

loop_
_geom_torsion_atom_site_label_1
_geom_torsion_atom_site_label_2
_geom_torsion_atom_site_label_3
_geom_torsion_atom_site_label_4
_geom_torsion
C13 Fe1 C1 C5 -113.4(3)
C3 Fe1 C1 C5 81.1(3)
C14 Fe1 C1 C5 -72.0(3)
C4 Fe1 C1 C5 37.3(2)
C2 Fe1 C1 C5 119.3(3)
C12 Fe1 C1 C5 -155.7(2)
C11 Fe1 C1 C5 171.1(3)
C10 Fe1 C1 C5 -39.0(7)
C13 Fe1 C1 C2 127.3(2)
C3 Fe1 C1 C2 -38.2(2)
C14 Fe1 C1 C2 168.7(2)
C5 Fe1 C1 C2 -119.3(3)
C4 Fe1 C1 C2 -82.0(2)
C12 Fe1 C1 C2 85.0(3)
C11 Fe1 C1 C2 51.8(4)
C10 Fe1 C1 C2 -158.2(5)
C5 C1 C2 C3 0.4(4)
Fe1 C1 C2 C3 59.7(2)
C5 C1 C2 Fe1 -59.2(3)
C13 Fe1 C2 C3 168.8(2)
C14 Fe1 C2 C3 -157.6(6)
C5 Fe1 C2 C3 -81.1(3)
C4 Fe1 C2 C3 -37.3(2)
C12 Fe1 C2 C3 128.8(2)
C11 Fe1 C2 C3 86.1(3)
C1 Fe1 C2 C3 -118.4(3)
C10 Fe1 C2 C3 50.0(4)
C13 Fe1 C2 C1 -72.8(3)
C3 Fe1 C2 C1 118.4(3)
C14 Fe1 C2 C1 -39.2(7)
C5 Fe1 C2 C1 37.3(2)
C4 Fe1 C2 C1 81.1(3)
C12 Fe1 C2 C1 -112.8(2)
C11 Fe1 C2 C1 -155.5(2)
C10 Fe1 C2 C1 168.4(3)
C1 C2 C3 C4 -0.6(4)
Fe1 C2 C3 C4 59.3(2)
C1 C2 C3 Fe1 -59.9(2)
C13 Fe1 C3 C4 -158.9(5)
C14 Fe1 C3 C4 48.9(4)
C5 Fe1 C3 C4 -38.2(2)
C2 Fe1 C3 C4 -119.7(3)
C12 Fe1 C3 C4 168.8(2)
C11 Fe1 C3 C4 127.7(2)
C1 Fe1 C3 C4 -81.6(2)
C10 Fe1 C3 C4 84.1(2)
C13 Fe1 C3 C2 -39.1(7)
C14 Fe1 C3 C2 168.6(3)
C5 Fe1 C3 C2 81.6(2)
C4 Fe1 C3 C2 119.7(3)
C12 Fe1 C3 C2 -71.5(3)
C11 Fe1 C3 C2 -112.6(2)
C1 Fe1 C3 C2 38.2(2)
C10 Fe1 C3 C2 -156.2(2)
C2 C3 C4 C5 0.6(4)
Fe1 C3 C4 C5 59.8(2)
C2 C3 C4 Fe1 -59.2(2)
C13 Fe1 C4 C3 169.2(3)
C14 Fe1 C4 C3 -156.3(2)
C5 Fe1 C4 C3 118.3(3)
C2 Fe1 C4 C3 37.5(2)
C12 Fe1 C4 C3 -40.5(8)
C11 Fe1 C4 C3 -73.2(3)
C1 Fe1 C4 C3 81.5(2)
C10 Fe1 C4 C3 -113.4(2)
C13 Fe1 C4 C5 50.8(4)
C3 Fe1 C4 C5 -118.3(3)
C14 Fe1 C4 C5 85.4(3)
C2 Fe1 C4 C5 -80.8(2)
C12 Fe1 C4 C5 -158.8(6)
C11 Fe1 C4 C5 168.4(2)
C1 Fe1 C4 C5 -36.9(2)
C10 Fe1 C4 C5 128.3(2)
C2 C1 C5 C4 0.0(4)
Fe1 C1 C5 C4 -59.1(3)
C2 C1 C5 Fe1 59.1(2)
C3 C4 C5 C1 -0.3(4)
Fe1 C4 C5 C1 59.4(3)
C3 C4 C5 Fe1 -59.8(3)
C13 Fe1 C5 C1 84.2(3)
C3 Fe1 C5 C1 -82.0(3)
C14 Fe1 C5 C1 127.7(2)
C4 Fe1 C5 C1 -120.1(3)
C2 Fe1 C5 C1 -37.8(2)
C12 Fe1 C5 C1 49.6(4)
C11 Fe1 C5 C1 -162.1(6)
C10 Fe1 C5 C1 168.4(2)
C13 Fe1 C5 C4 -155.7(2)
C3 Fe1 C5 C4 38.1(2)
C14 Fe1 C5 C4 -112.2(2)
C2 Fe1 C5 C4 82.3(2)
C12 Fe1 C5 C4 169.7(3)
C11 Fe1 C5 C4 -42.0(7)
C1 Fe1 C5 C4 120.1(3)
C10 Fe1 C5 C4 -71.5(3)
C13 Fe1 C10 C14 38.1(2)
C3 Fe1 C10 C14 -155.4(2)
C5 Fe1 C10 C14 -72.3(3)
C4 Fe1 C10 C14 -112.7(2)
C2 Fe1 C10 C14 170.0(3)
C12 Fe1 C10 C14 81.2(2)
C11 Fe1 C10 C14 117.8(3)
C1 Fe1 C10 C14 -41.4(6)
C13 Fe1 C10 C11 -79.7(2)
C3 Fe1 C10 C11 86.8(2)
C14 Fe1 C10 C11 -117.8(3)
C5 Fe1 C10 C11 169.9(2)
C4 Fe1 C10 C11 129.5(2)
C2 Fe1 C10 C11 52.2(4)
C12 Fe1 C10 C11 -36.6(2)
C1 Fe1 C10 C11 -159.2(5)
C13 Fe1 C10 C15 158.5(3)
C3 Fe1 C10 C15 -35.0(3)
C14 Fe1 C10 C15 120.4(4)
C5 Fe1 C10 C15 48.0(3)
C4 Fe1 C10 C15 7.7(3)
C2 Fe1 C10 C15 -69.7(4)
C12 Fe1 C10 C15 -158.4(3)
C11 Fe1 C10 C15 -121.8(4)
C1 Fe1 C10 C15 78.9(6)
C14 C10 C11 C12 0.0(4)
C15 C10 C11 C12 -177.8(3)
Fe1 C10 C11 C12 58.8(2)
C14 C10 C11 Fe1 -58.9(2)
C15 C10 C11 Fe1 123.4(3)
C13 Fe1 C11 C12 -37.8(2)
C3 Fe1 C11 C12 127.5(2)
C14 Fe1 C11 C12 -82.4(2)
C5 Fe1 C11 C12 -157.3(6)
C4 Fe1 C11 C12 168.7(2)
C2 Fe1 C11 C12 83.9(3)
C1 Fe1 C11 C12 48.0(4)
C10 Fe1 C11 C12 -120.9(3)
C13 Fe1 C11 C10 83.0(2)
C3 Fe1 C11 C10 -111.6(2)
C14 Fe1 C11 C10 38.47(19)
C5 Fe1 C11 C10 -36.5(7)
C4 Fe1 C11 C10 -70.4(3)
C2 Fe1 C11 C10 -155.22(19)
C12 Fe1 C11 C10 120.9(3)
C1 Fe1 C11 C10 168.9(3)
C10 C11 C12 C13 0.6(4)
Fe1 C11 C12 C13 59.8(2)
C10 C11 C12 Fe1 -59.3(2)
C3 Fe1 C12 C13 168.3(2)
C14 Fe1 C12 C13 -37.7(2)
C5 Fe1 C12 C13 50.7(4)
C4 Fe1 C12 C13 -159.0(6)
C2 Fe1 C12 C13 127.7(2)
C11 Fe1 C12 C13 -118.4(3)
C1 Fe1 C12 C13 84.6(2)
C10 Fe1 C12 C13 -81.5(2)
C13 Fe1 C12 C11 118.4(3)
C3 Fe1 C12 C11 -73.3(3)
C14 Fe1 C12 C11 80.7(2)
C5 Fe1 C12 C11 169.0(3)
C4 Fe1 C12 C11 -40.6(8)
C2 Fe1 C12 C11 -113.9(2)
C1 Fe1 C12 C11 -157.0(2)
C10 Fe1 C12 C11 36.9(2)
C11 C12 C13 C14 -0.9(4)
Fe1 C12 C13 C14 59.1(2)
C11 C12 C13 Fe1 -60.0(2)
C3 Fe1 C13 C12 -40.5(7)
C14 Fe1 C13 C12 120.0(3)
C5 Fe1 C13 C12 -155.2(2)
C4 Fe1 C13 C12 169.6(3)
C2 Fe1 C13 C12 -71.9(3)
C11 Fe1 C13 C12 38.2(2)
C1 Fe1 C13 C12 -112.8(2)
C10 Fe1 C13 C12 82.2(2)
C3 Fe1 C13 C14 -160.5(5)
C5 Fe1 C13 C14 84.8(2)
C4 Fe1 C13 C14 49.6(4)
C2 Fe1 C13 C14 168.1(2)
C12 Fe1 C13 C14 -120.0(3)
C11 Fe1 C13 C14 -81.8(2)
C1 Fe1 C13 C14 127.2(2)
C10 Fe1 C13 C14 -37.75(19)
C11 C10 C14 C13 -0.5(4)
C15 C10 C14 C13 177.3(3)
Fe1 C10 C14 C13 -59.5(2)
C11 C10 C14 Fe1 59.0(2)
C15 C10 C14 Fe1 -123.2(3)
C12 C13 C14 C10 0.9(4)
Fe1 C13 C14 C10 60.4(2)
C12 C13 C14 Fe1 -59.5(2)
C13 Fe1 C14 C10 -119.0(3)
C3 Fe1 C14 C10 51.1(4)
C5 Fe1 C14 C10 127.7(2)
C4 Fe1 C14 C10 84.7(2)
C2 Fe1 C14 C10 -160.8(6)
C12 Fe1 C14 C10 -82.2(2)
C11 Fe1 C14 C10 -38.5(2)
C1 Fe1 C14 C10 167.9(2)
C3 Fe1 C14 C13 170.1(3)
C5 Fe1 C14 C13 -113.3(2)
C4 Fe1 C14 C13 -156.3(2)
C2 Fe1 C14 C13 -41.8(7)
C12 Fe1 C14 C13 36.8(2)
C11 Fe1 C14 C13 80.4(2)
C1 Fe1 C14 C13 -73.2(3)
C10 Fe1 C14 C13 119.0(3)
C14 C10 C15 C16 153.1(3)
C11 C10 C15 C16 -29.6(5)
Fe1 C10 C15 C16 62.3(4)
C14 C10 C15 P1 -89.5(3)
C11 C10 C15 P1 87.8(3)
Fe1 C10 C15 P1 179.80(17)
C10 C15 P1 C31 55.7(2)
C16 C15 P1 C31 174.4(2)
C10 C15 P1 C21 168.75(19)
C16 C15 P1 C21 -72.6(3)
C31 P1 C21 C22 114.2(3)
C15 P1 C21 C22 4.3(3)
C31 P1 C21 C26 -74.0(2)
C15 P1 C21 C26 176.2(2)
C26 C21 C22 C23 -4.0(4)
P1 C21 C22 C23 167.5(2)
C26 C21 C22 C27 176.1(3)
P1 C21 C22 C27 -12.5(5)
C21 C22 C23 C24 1.7(5)
C27 C22 C23 C24 -178.4(3)
C22 C23 C24 C25 1.9(5)
C22 C23 C24 C28 -177.6(3)
C23 C24 C25 C26 -3.0(5)
C28 C24 C25 C26 176.5(3)
C24 C25 C26 C21 0.6(5)
C24 C25 C26 C29 -178.8(3)
C22 C21 C26 C25 3.0(4)
P1 C21 C26 C25 -169.9(2)
C22 C21 C26 C29 -177.7(3)
P1 C21 C26 C29 9.4(4)
C21 P1 C31 C32 -45.6(3)
C15 P1 C31 C32 72.8(3)
C21 P1 C31 C36 138.6(2)
C15 P1 C31 C36 -103.0(3)
C36 C31 C32 C33 2.9(4)
P1 C31 C32 C33 -172.8(2)
C36 C31 C32 C37 -179.0(3)
P1 C31 C32 C37 5.2(5)
C31 C32 C33 C34 0.0(5)
C37 C32 C33 C34 -178.2(3)
C32 C33 C34 C35 -2.7(5)
C32 C33 C34 C38 176.4(3)
C33 C34 C35 C36 2.4(5)
C38 C34 C35 C36 -176.6(3)
C34 C35 C36 C31 0.4(5)
C34 C35 C36 C39 178.8(3)
C32 C31 C36 C35 -3.1(4)
P1 C31 C36 C35 173.0(2)
C32 C31 C36 C39 178.6(3)
P1 C31 C36 C39 -5.2(4)
